data_7713919
loop_
_publ_author_name
'Sigmon, Ginger'
'DiBlasi, Nicole Ann'
'Hixon, Amy'

_publ_section_title
;
 The Crystal Chemistry of Plutonium(IV) Borophosphate
;
_journal_name_full 'Dalton Transactions'
_journal_paper_doi 10.1039/D3DT00747B
_journal_year 2023
_chemical_formula_sum 'B2 O17 P3 Pu'
_chemical_formula_weight 628.53
_space_group_crystal_system trigonal
_space_group_IT_number 143
_space_group_name_Hall 'P 3'
_space_group_name_H-M_alt 'P 3'
_atom_sites_solution_hydrogens none
_atom_sites_solution_primary direct
_atom_sites_solution_secondary difmap
_audit_creation_method SHELXL-2018/3
_audit_update_record
;
2023-06-07 deposited with the CCDC.	2023-08-08 downloaded from the CCDC.
;
_cell_angle_alpha 90
_cell_angle_beta 90
_cell_angle_gamma 120
_cell_formula_units_Z 1
_cell_length_a 7.8764(10)
_cell_length_b 7.8764(10)
_cell_length_c 5.5355(7)
_cell_measurement_reflns_used 3813
_cell_measurement_temperature 273(2)
_cell_measurement_theta_max 29.13
_cell_measurement_theta_min 2.99
_cell_volume 297.40(7)
_computing_molecular_graphics CrystalMaker
_computing_structure_refinement 'SHELXL-2018/3 (Sheldrick, 2018)'
_computing_structure_solution 'SHELXT 2014/5 (Sheldrick, 2014)'
_diffrn_ambient_temperature 273(2)
_diffrn_measured_fraction_theta_full 1.000
_diffrn_measured_fraction_theta_max 0.958
_diffrn_measurement_device_type Bruker
_diffrn_radiation_type MoK\a
_diffrn_radiation_wavelength 0.71073
_diffrn_reflns_av_R_equivalents 0.0287
_diffrn_reflns_av_unetI/netI 0.0317
_diffrn_reflns_Laue_measured_fraction_full 1.000
_diffrn_reflns_Laue_measured_fraction_max 0.958
_diffrn_reflns_limit_h_max 10
_diffrn_reflns_limit_h_min -10
_diffrn_reflns_limit_k_max 10
_diffrn_reflns_limit_k_min -10
_diffrn_reflns_limit_l_max 7
_diffrn_reflns_limit_l_min -7
_diffrn_reflns_number 3813
_diffrn_reflns_point_group_measured_fraction_full 0.999
_diffrn_reflns_point_group_measured_fraction_max 0.924
_diffrn_reflns_theta_full 25.242
_diffrn_reflns_theta_max 29.148
_diffrn_reflns_theta_min 2.986
_diffrn_source 'fine-focus sealed tube'
_exptl_absorpt_coefficient_mu 6.051
_exptl_absorpt_correction_T_max 0.746
_exptl_absorpt_correction_T_min 0.624
_exptl_absorpt_correction_type multi-scan
_exptl_absorpt_process_details SADABS
_exptl_crystal_colour pink
_exptl_crystal_density_diffrn 3.509
_exptl_crystal_density_method 'not measured'
_exptl_crystal_description blocky
_exptl_crystal_F_000 285
_exptl_crystal_size_max 0.025
_exptl_crystal_size_mid 0.020
_exptl_crystal_size_min 0.020
_refine_diff_density_max 1.351
_refine_diff_density_min -1.363
_refine_diff_density_rms 0.192
_refine_ls_abs_structure_details
;
 Flack x determined using 488 quotients [(I+)-(I-)]/[(I+)+(I-)]
 (Parsons, Flack and Wagner, Acta Cryst. B69 (2013) 249-259).
;
_refine_ls_abs_structure_Flack 0.028(14)
_refine_ls_extinction_method none
_refine_ls_goodness_of_fit_ref 1.085
_refine_ls_hydrogen_treatment none
_refine_ls_matrix_type full
_refine_ls_number_parameters 70
_refine_ls_number_reflns 1015
_refine_ls_number_restraints 1
_refine_ls_restrained_S_all 1.084
_refine_ls_R_factor_all 0.0181
_refine_ls_R_factor_gt 0.0181
_refine_ls_shift/su_max 0.000
_refine_ls_shift/su_mean 0.000
_refine_ls_structure_factor_coef Fsqd
_refine_ls_weighting_details 'w=1/[\s^2^(Fo^2^)+(0.0260P)^2^] where P=(Fo^2^+2Fc^2^)/3'
_refine_ls_weighting_scheme calc
_refine_ls_wR_factor_gt 0.0446
_refine_ls_wR_factor_ref 0.0446
_reflns_Friedel_coverage 0.930
_reflns_Friedel_fraction_full 0.997
_reflns_Friedel_fraction_max 0.891
_reflns_number_gt 1015
_reflns_number_total 1015
_reflns_threshold_expression 'I > 2\s(I)'
_cod_data_source_file d3dt00747b2.cif
_cod_data_source_block April2023_P3_b
_cod_original_cell_volume 297.40(8)
_cod_database_code 7713919
_shelx_shelxl_version_number 2018/3
_shelx_space_group_comment
;
The symmetry employed for this shelxl refinement is uniquely defined
by the following loop, which should always be used as a source of
symmetry information in preference to the above space-group names.
They are only intended as comments.
;

loop_
_space_group_symop_operation_xyz
'x, y, z'
'-y, x-y, z'
'-x+y, -x, z'

loop_
_atom_site_label
_atom_site_type_symbol
_atom_site_fract_x
_atom_site_fract_y
_atom_site_fract_z
_atom_site_U_iso_or_equiv
_atom_site_adp_type
_atom_site_occupancy
_atom_site_site_symmetry_order
_atom_site_calc_flag
_atom_site_refinement_flags_posn
_atom_site_refinement_flags_adp
_atom_site_refinement_flags_occupancy
_atom_site_disorder_assembly
_atom_site_disorder_group
Pu01 Pu 1.000000 1.000000 0.20881(2) 0.00672(12) Uani 1 3 d S T P . .
P001 P 0.6954(3) 1.0047(3) 0.7083(3) 0.0081(4) Uani 1 1 d . . . . .
O1 O 0.2615(10) 0.4697(9) 0.698(2) 0.046(2) Uani 1 1 d . . . . .
O2 O 0.8683(8) 0.4615(8) 0.7094(11) 0.0132(11) Uani 1 1 d . . . . .
O3 O 0.333333 0.666667 0.366(2) 0.029(3) Uani 1 3 d S T P . .
O4 O 0.666667 0.333333 0.377(3) 0.035(3) Uani 1 3 d S T P . .
O5 O 0.8092(12) 1.0392(11) 0.9359(13) 0.0321(17) Uani 1 1 d . . . . .
O6 O 0.0275(12) 0.3602(10) 0.2175(14) 0.0306(17) Uani 1 1 d . . . . .
O7 O 0.8117(13) 1.0447(11) 0.4806(13) 0.0334(17) Uani 1 1 d . . . . .
B1 B 0.333333 0.666667 0.637(4) 0.015(3) Uani 1 3 d S T P . .
B2 B 0.666667 0.333333 0.646(5) 0.020(4) Uani 1 3 d S T P . .

loop_
_atom_site_aniso_label
_atom_site_aniso_U_11
_atom_site_aniso_U_22
_atom_site_aniso_U_33
_atom_site_aniso_U_23
_atom_site_aniso_U_13
_atom_site_aniso_U_12
Pu01 0.00784(14) 0.00784(14) 0.00446(17) 0.000 0.000 0.00392(7)
P001 0.0059(8) 0.0077(8) 0.0107(9) 0.0001(7) 0.0003(7) 0.0034(7)
O1 0.011(3) 0.006(3) 0.122(8) 0.003(4) -0.002(4) 0.005(3)
O2 0.010(2) 0.007(3) 0.021(3) -0.003(2) -0.002(2) 0.003(2)
O3 0.023(4) 0.023(4) 0.040(7) 0.000 0.000 0.0116(18)
O4 0.030(4) 0.030(4) 0.045(8) 0.000 0.000 0.015(2)
O5 0.046(5) 0.034(4) 0.029(4) -0.012(3) -0.026(3) 0.029(4)
O6 0.030(4) 0.018(3) 0.034(4) -0.005(3) -0.009(3) 0.004(3)
O7 0.044(5) 0.040(4) 0.026(4) 0.008(3) 0.020(3) 0.028(4)
B1 0.013(6) 0.013(6) 0.020(9) 0.000 0.000 0.006(3)
B2 0.013(6) 0.013(6) 0.035(12) 0.000 0.000 0.006(3)

loop_
_atom_type_symbol
_atom_type_description
_atom_type_scat_dispersion_real
_atom_type_scat_dispersion_imag
_atom_type_scat_source
B B 0.0013 0.0007 'International Tables Vol C Tables 4.2.6.8 and 6.1.1.4'
O O 0.0106 0.0060 'International Tables Vol C Tables 4.2.6.8 and 6.1.1.4'
P P 0.1023 0.0942 'International Tables Vol C Tables 4.2.6.8 and 6.1.1.4'
Pu Pu -9.4100 4.3056 'International Tables Vol C Tables 4.2.6.8 and 6.1.1.4'

loop_
_geom_angle_atom_site_label_1
_geom_angle_atom_site_label_2
_geom_angle_atom_site_label_3
_geom_angle
_geom_angle_site_symmetry_1
_geom_angle_site_symmetry_3
_geom_angle_publ_flag
O5 Pu01 O5 80.1(3) 2_764 1_554 ?
O5 Pu01 O5 80.1(3) 2_764 3_674 ?
O5 Pu01 O5 80.1(3) 1_554 3_674 ?
O5 Pu01 O7 137.1(3) 2_764 . ?
O5 Pu01 O7 83.7(3) 1_554 . ?
O5 Pu01 O7 135.4(3) 3_674 . ?
O5 Pu01 O7 135.4(3) 2_764 3_675 ?
O5 Pu01 O7 137.1(3) 1_554 3_675 ?
O5 Pu01 O7 83.7(3) 3_674 3_675 ?
O7 Pu01 O7 80.5(3) . 3_675 ?
O5 Pu01 O7 83.7(3) 2_764 2_765 ?
O5 Pu01 O7 135.4(3) 1_554 2_765 ?
O5 Pu01 O7 137.1(3) 3_674 2_765 ?
O7 Pu01 O7 80.5(3) . 2_765 ?
O7 Pu01 O7 80.5(3) 3_675 2_765 ?
O5 Pu01 O6 65.4(2) 2_764 2_665 ?
O5 Pu01 O6 72.6(3) 1_554 2_665 ?
O5 Pu01 O6 138.7(3) 3_674 2_665 ?
O7 Pu01 O6 72.0(3) . 2_665 ?
O7 Pu01 O6 136.9(3) 3_675 2_665 ?
O7 Pu01 O6 62.9(3) 2_765 2_665 ?
O5 Pu01 O6 138.7(3) 2_764 1_665 ?
O5 Pu01 O6 65.4(2) 1_554 1_665 ?
O5 Pu01 O6 72.6(3) 3_674 1_665 ?
O7 Pu01 O6 62.9(3) . 1_665 ?
O7 Pu01 O6 72.0(3) 3_675 1_665 ?
O7 Pu01 O6 136.9(3) 2_765 1_665 ?
O6 Pu01 O6 119.969(12) 2_665 1_665 ?
O5 Pu01 O6 72.6(3) 2_764 3_665 ?
O5 Pu01 O6 138.7(3) 1_554 3_665 ?
O5 Pu01 O6 65.4(2) 3_674 3_665 ?
O7 Pu01 O6 136.9(3) . 3_665 ?
O7 Pu01 O6 62.9(3) 3_675 3_665 ?
O7 Pu01 O6 72.0(3) 2_765 3_665 ?
O6 Pu01 O6 119.969(11) 2_665 3_665 ?
O6 Pu01 O6 119.969(13) 1_665 3_665 ?
O5 P001 O7 115.1(5) . . ?
O5 P001 O1 109.6(5) . 2_665 ?
O7 P001 O1 107.3(5) . 2_665 ?
O5 P001 O2 109.5(4) . 3_675 ?
O7 P001 O2 109.0(4) . 3_675 ?
O1 P001 O2 105.9(3) 2_665 3_675 ?
B1 O1 P001 144.9(6) . 3_565 ?
B2 O2 P001 130.8(5) . 2_765 ?
P001 O5 Pu01 157.1(4) . 1_556 ?
P001 O7 Pu01 155.3(5) . . ?
O1 B1 O1 114.4(8) 3_565 2_665 ?
O1 B1 O1 114.4(8) 3_565 . ?
O1 B1 O1 114.4(8) 2_665 . ?
O1 B1 O3 104.0(10) 3_565 . ?
O1 B1 O3 104.0(10) 2_665 . ?
O1 B1 O3 104.0(10) . . ?
O2 B2 O2 114.3(8) 3_665 2_655 ?
O2 B2 O2 114.3(8) 3_665 . ?
O2 B2 O2 114.3(8) 2_655 . ?
O2 B2 O4 104.1(11) 3_665 . ?
O2 B2 O4 104.1(11) 2_655 . ?
O2 B2 O4 104.1(11) . . ?

loop_
_geom_bond_atom_site_label_1
_geom_bond_atom_site_label_2
_geom_bond_distance
_geom_bond_site_symmetry_2
_geom_bond_publ_flag
Pu01 O5 2.258(6) 2_764 ?
Pu01 O5 2.258(6) 1_554 ?
Pu01 O5 2.258(6) 3_674 ?
Pu01 O7 2.260(7) . ?
Pu01 O7 2.260(7) 3_675 ?
Pu01 O7 2.260(7) 2_765 ?
Pu01 O6 2.735(7) 2_665 ?
Pu01 O6 2.735(7) 1_665 ?
Pu01 O6 2.735(7) 3_665 ?
P001 O5 1.491(7) . ?
P001 O7 1.496(7) . ?
P001 O1 1.525(7) 2_665 ?
P001 O2 1.567(6) 3_675 ?
O1 B1 1.402(9) . ?
O2 B2 1.435(9) . ?
O3 B1 1.50(3) . ?
O4 B2 1.49(3) . ?
